data_7050929
loop_
_publ_author_name
'Junk, Peter Courtney'
'Cole, Marcus L.'
'Evans, David J.'
'Louis, Lance M.'

_publ_section_title
;
Structural and synthetic studies of
magnesium and zinc tolylformamidinate complexes
;
_journal_name_full 'New Journal of Chemistry'
_journal_paper_doi 10.1039/b204304a
_journal_year 2002
_chemical_formula_moiety 'C90 H90 N12 O Zn4'
_chemical_formula_sum 'C90 H90 N12 O Zn4'
_chemical_formula_weight 1617.22
_chemical_name_common '[(eta4-O)Zn(FTolP)6]'
_space_group_IT_number 203
_symmetry_cell_setting cubic
_symmetry_space_group_name_Hall '-F 2uv 2vw 3'
_symmetry_space_group_name_H-M 'F d -3 :2'
_cell_angle_alpha 90
_cell_angle_beta 90
_cell_angle_gamma 90
_cell_formula_units_Z 8
_cell_length_a 28.594(3)
_cell_length_b 28.594(3)
_cell_length_c 28.594(3)
_cell_measurement_temperature 296(2)
_cell_volume 23380(4)
_diffrn_ambient_temperature 296(2)
_exptl_crystal_density_diffrn 0.919
_cod_depositor_comments
;

2018-09-03
Adding missing formula_sum
                 miguel
;
_cod_original_sg_symbol_H-M 'F d -3'
_cod_database_code 7050929

loop_
_symmetry_equiv_pos_as_xyz
'x, y, z'
'z, x, y'
'y, z, x'
'-y+1/4, -z+1/4, x'
'z, -x+1/4, -y+1/4'
'-y+1/4, z, -x+1/4'
'-z+1/4, -x+1/4, y'
'-z+1/4, x, -y+1/4'
'y, -z+1/4, -x+1/4'
'-x+1/4, -y+1/4, z'
'x, -y+1/4, -z+1/4'
'-x+1/4, y, -z+1/4'
'x, y+1/2, z+1/2'
'z, x+1/2, y+1/2'
'y, z+1/2, x+1/2'
'-y+1/4, -z+3/4, x+1/2'
'z, -x+3/4, -y+3/4'
'-y+1/4, z+1/2, -x+3/4'
'-z+1/4, -x+3/4, y+1/2'
'-z+1/4, x+1/2, -y+3/4'
'y, -z+3/4, -x+3/4'
'-x+1/4, -y+3/4, z+1/2'
'x, -y+3/4, -z+3/4'
'-x+1/4, y+1/2, -z+3/4'
'x+1/2, y, z+1/2'
'z+1/2, x, y+1/2'
'y+1/2, z, x+1/2'
'-y+3/4, -z+1/4, x+1/2'
'z+1/2, -x+1/4, -y+3/4'
'-y+3/4, z, -x+3/4'
'-z+3/4, -x+1/4, y+1/2'
'-z+3/4, x, -y+3/4'
'y+1/2, -z+1/4, -x+3/4'
'-x+3/4, -y+1/4, z+1/2'
'x+1/2, -y+1/4, -z+3/4'
'-x+3/4, y, -z+3/4'
'x+1/2, y+1/2, z'
'z+1/2, x+1/2, y'
'y+1/2, z+1/2, x'
'-y+3/4, -z+3/4, x'
'z+1/2, -x+3/4, -y+1/4'
'-y+3/4, z+1/2, -x+1/4'
'-z+3/4, -x+3/4, y'
'-z+3/4, x+1/2, -y+1/4'
'y+1/2, -z+3/4, -x+1/4'
'-x+3/4, -y+3/4, z'
'x+1/2, -y+3/4, -z+1/4'
'-x+3/4, y+1/2, -z+1/4'
'-x, -y, -z'
'-z, -x, -y'
'-y, -z, -x'
'y-1/4, z-1/4, -x'
'-z, x-1/4, y-1/4'
'y-1/4, -z, x-1/4'
'z-1/4, x-1/4, -y'
'z-1/4, -x, y-1/4'
'-y, z-1/4, x-1/4'
'x-1/4, y-1/4, -z'
'-x, y-1/4, z-1/4'
'x-1/4, -y, z-1/4'
'-x, -y+1/2, -z+1/2'
'-z, -x+1/2, -y+1/2'
'-y, -z+1/2, -x+1/2'
'y-1/4, z+1/4, -x+1/2'
'-z, x+1/4, y+1/4'
'y-1/4, -z+1/2, x+1/4'
'z-1/4, x+1/4, -y+1/2'
'z-1/4, -x+1/2, y+1/4'
'-y, z+1/4, x+1/4'
'x-1/4, y+1/4, -z+1/2'
'-x, y+1/4, z+1/4'
'x-1/4, -y+1/2, z+1/4'
'-x+1/2, -y, -z+1/2'
'-z+1/2, -x, -y+1/2'
'-y+1/2, -z, -x+1/2'
'y+1/4, z-1/4, -x+1/2'
'-z+1/2, x-1/4, y+1/4'
'y+1/4, -z, x+1/4'
'z+1/4, x-1/4, -y+1/2'
'z+1/4, -x, y+1/4'
'-y+1/2, z-1/4, x+1/4'
'x+1/4, y-1/4, -z+1/2'
'-x+1/2, y-1/4, z+1/4'
'x+1/4, -y, z+1/4'
'-x+1/2, -y+1/2, -z'
'-z+1/2, -x+1/2, -y'
'-y+1/2, -z+1/2, -x'
'y+1/4, z+1/4, -x'
'-z+1/2, x+1/4, y-1/4'
'y+1/4, -z+1/2, x-1/4'
'z+1/4, x+1/4, -y'
'z+1/4, -x+1/2, y-1/4'
'-y+1/2, z+1/4, x-1/4'
'x+1/4, y+1/4, -z'
'-x+1/2, y+1/4, z-1/4'
'x+1/4, -y+1/2, z-1/4'

loop_
_atom_site_label
_atom_site_type_symbol
_atom_site_fract_x
_atom_site_fract_y
_atom_site_fract_z
_atom_site_U_iso_or_equiv
_atom_site_adp_type
_atom_site_occupancy
_atom_site_symmetry_multiplicity
_atom_site_calc_flag
_atom_site_refinement_flags
_atom_site_disorder_assembly
_atom_site_disorder_group
Zn1 Zn 0.66383(3) 0.16383(3) 0.08617(3) 0.0546(7) Uani 1 3 d S . .
O1 O 0.625 0.125 0.125 0.047(4) Uani 1 12 d SP . .
N1 N 0.7259(2) 0.1304(2) 0.0842(2) 0.0558(17) Uani 1 1 d . . .
C1 C 0.7526(3) 0.1212(3) 0.0437(3) 0.068(2) Uani 1 1 d . . .
C2 C 0.7463(3) 0.1486(3) 0.0036(3) 0.068(2) Uani 1 1 d . . .
H2 H 0.7248 0.1729 0.0038 0.082 Uiso 1 1 calc R . .
C3 C 0.7717(4) 0.1397(4) -0.0360(4) 0.098(3) Uani 1 1 d . . .
H3 H 0.7675 0.1587 -0.0621 0.117 Uiso 1 1 calc R . .
C4 C 0.8034(5) 0.1030(5) -0.0383(5) 0.132(5) Uani 1 1 d . . .
C5 C 0.8090(5) 0.0762(5) 0.0008(5) 0.145(6) Uani 1 1 d . . .
H5 H 0.8308 0.0521 0 0.174 Uiso 1 1 calc R . .
C6 C 0.7836(4) 0.0834(4) 0.0418(4) 0.105(4) Uani 1 1 d . . .
H6 H 0.7872 0.0636 0.0673 0.126 Uiso 1 1 calc R . .
C7 C 0.8328(7) 0.0938(6) -0.0825(6) 0.239(10) Uani 1 1 d . . .
H7A H 0.864 0.0852 -0.0736 0.359 Uiso 1 1 calc R . .
H7B H 0.8337 0.1216 -0.1013 0.359 Uiso 1 1 calc R . .
H7C H 0.8189 0.0688 -0.1001 0.359 Uiso 1 1 calc R . .
C8 C 0.7482(4) 0.125 0.125 0.059(3) Uani 1 2 d S . .
H8 H 0.7807 0.125 0.125 0.07 Uiso 1 2 calc SR . .

loop_
_atom_site_aniso_label
_atom_site_aniso_U_11
_atom_site_aniso_U_22
_atom_site_aniso_U_33
_atom_site_aniso_U_23
_atom_site_aniso_U_13
_atom_site_aniso_U_12
Zn1 0.0546(7) 0.0546(7) 0.0546(7) 0.0014(5) 0.0014(5) -0.0014(5)
O1 0.047(4) 0.047(4) 0.047(4) 0 0 0
N1 0.056(4) 0.062(4) 0.050(4) -0.005(3) 0.007(4) 0.002(3)
C1 0.057(6) 0.078(7) 0.068(7) -0.001(5) 0.010(5) 0.002(5)
C2 0.064(6) 0.081(7) 0.060(6) 0.005(5) 0.013(5) -0.014(5)
C3 0.103(9) 0.111(9) 0.080(8) 0.015(6) 0.030(7) -0.010(7)
C4 0.152(12) 0.140(12) 0.103(10) 0.014(9) 0.071(9) 0.032(10)
C5 0.153(12) 0.148(13) 0.135(12) 0.021(10) 0.078(10) 0.069(10)
C6 0.123(9) 0.101(8) 0.090(8) 0.024(6) 0.038(7) 0.039(7)
C7 0.30(2) 0.26(2) 0.156(15) 0.043(13) 0.168(16) 0.123(17)
C8 0.042(7) 0.064(8) 0.071(9) 0.002(6) 0 0

loop_
_geom_bond_atom_site_label_1
_geom_bond_atom_site_label_2
_geom_bond_distance
_geom_bond_site_symmetry_2
_geom_bond_publ_flag
Zn1 O1 1.9231(15) . ?
Zn1 N1 2.015(6) . ?
Zn1 N1 2.015(6) 44_545 ?
Zn1 N1 2.015(6) 33 ?
O1 Zn1 1.9231(15) 10_655 ?
O1 Zn1 1.9231(15) 12_655 ?
O1 Zn1 1.9231(15) 11 ?
N1 C8 1.338(8) . ?
N1 C1 1.413(9) . ?
C1 C6 1.398(12) . ?
C1 C2 1.400(11) . ?
C2 C3 1.369(12) . ?
C3 C4 1.387(15) . ?
C4 C5 1.365(15) . ?
C4 C7 1.539(14) . ?
C5 C6 1.395(13) . ?
C8 N1 1.338(8) 11 ?
